data_7230001
loop_
_publ_author_name
'Liu, Juan'
'Tang, Yu-Huan'
'Wang, Fei'
'Zhang, Jian'

_publ_section_title
;
 Syntheses of copper--iodine cluster-based frameworks for photocatalytic
 degradation of methylene blue
;
_journal_issue 9
_journal_name_full CrystEngComm
_journal_page_first 1232
_journal_paper_doi 10.1039/C7CE02192E
_journal_volume 20
_journal_year 2018
_chemical_absolute_configuration rmad
_chemical_formula_sum 'C6 H5 Cu5 I4 N10'
_chemical_formula_weight 1042.55
_space_group_crystal_system monoclinic
_space_group_IT_number 4
_space_group_name_Hall 'P 2yb'
_space_group_name_H-M_alt 'P 1 21 1'
_symmetry_space_group_name_Hall 'P 2yb'
_symmetry_space_group_name_H-M 'P 1 21 1'
_atom_sites_solution_hydrogens geom
_audit_creation_method SHELXL-2014/7
_audit_update_record
;
2017-06-07 deposited with the CCDC.
2018-01-19 downloaded from the CCDC.
;
_cell_angle_alpha 90
_cell_angle_beta 102.313(2)
_cell_angle_gamma 90
_cell_formula_units_Z 2
_cell_length_a 6.9852(2)
_cell_length_b 17.8187(6)
_cell_length_c 8.5879(2)
_cell_measurement_reflns_used 2083
_cell_measurement_temperature 293(2)
_cell_measurement_theta_max 28.5129
_cell_measurement_theta_min 2.4226
_cell_volume 1044.32(5)
_computing_structure_refinement 'SHELXL-2014/7 (Sheldrick, 2014)'
_diffrn_ambient_temperature 293(2)
_diffrn_detector_area_resol_mean 16.2083
_diffrn_measured_fraction_theta_full 0.939
_diffrn_measured_fraction_theta_max 0.939
_diffrn_measurement_device_type 'Xcalibur, Eos'
_diffrn_measurement_method '\w scans'
_diffrn_radiation_type MoK\a
_diffrn_radiation_wavelength 0.71073
_diffrn_reflns_av_R_equivalents 0.0356
_diffrn_reflns_av_unetI/netI 0.0491
_diffrn_reflns_Laue_measured_fraction_full 0.939
_diffrn_reflns_Laue_measured_fraction_max 0.939
_diffrn_reflns_limit_h_max 8
_diffrn_reflns_limit_h_min -8
_diffrn_reflns_limit_k_max 15
_diffrn_reflns_limit_k_min -21
_diffrn_reflns_limit_l_max 10
_diffrn_reflns_limit_l_min -9
_diffrn_reflns_number 3551
_diffrn_reflns_point_group_measured_fraction_full 0.701
_diffrn_reflns_point_group_measured_fraction_max 0.701
_diffrn_reflns_theta_full 24.992
_diffrn_reflns_theta_max 24.992
_diffrn_reflns_theta_min 2.427
_exptl_absorpt_coefficient_mu 10.933
_exptl_absorpt_correction_T_max 0.646
_exptl_absorpt_correction_T_min 0.364
_exptl_absorpt_correction_type multi-scan
_exptl_crystal_colour orange
_exptl_crystal_density_diffrn 3.316
_exptl_crystal_density_method 'not measured'
_exptl_crystal_description block
_exptl_crystal_F_000 936
_exptl_crystal_size_max 0.15
_exptl_crystal_size_mid 0.08
_exptl_crystal_size_min 0.04
_refine_diff_density_max 1.100
_refine_diff_density_min -0.923
_refine_diff_density_rms 0.224
_refine_ls_abs_structure_details
;
 Flack x determined using 683 quotients [(I+)-(I-)]/[(I+)+(I-)]
 (Parsons, Flack and Wagner, Acta Cryst. B69 (2013) 249-259).
;
_refine_ls_abs_structure_Flack 0.14(6)
_refine_ls_extinction_method none
_refine_ls_goodness_of_fit_ref 1.109
_refine_ls_hydrogen_treatment constr
_refine_ls_matrix_type full
_refine_ls_number_parameters 221
_refine_ls_number_reflns 2584
_refine_ls_number_restraints 38
_refine_ls_restrained_S_all 1.108
_refine_ls_R_factor_all 0.0395
_refine_ls_R_factor_gt 0.0372
_refine_ls_shift/su_max 0.001
_refine_ls_shift/su_mean 0.000
_refine_ls_structure_factor_coef Fsqd
_refine_ls_weighting_details 'w=1/[\s^2^(Fo^2^)+(0.0489P)^2^+0.2292P] where P=(Fo^2^+2Fc^2^)/3'
_refine_ls_weighting_scheme calc
_refine_ls_wR_factor_gt 0.0961
_refine_ls_wR_factor_ref 0.0982
_reflns_Friedel_coverage 0.443
_reflns_Friedel_fraction_full 0.446
_reflns_Friedel_fraction_max 0.446
_reflns_number_gt 2434
_reflns_number_total 3551
_reflns_threshold_expression 'I > 2\s(I)'
_cod_data_source_file c7ce02192e2.cif
_cod_data_source_block 1
_cod_depositor_comments 'Adding full bibliography for 7230001--7230002.cif.'
_cod_database_code 7230001
_shelx_shelxl_version_number 2014/7
_shelx_space_group_comment
;
The symmetry employed for this shelxl refinement is uniquely defined
by the following loop, which should always be used as a source of
symmetry information in preference to the above space-group names.
They are only intended as comments.
;

loop_
_space_group_symop_operation_xyz
'x, y, z'
'-x, y+1/2, -z'

loop_
_atom_site_label
_atom_site_type_symbol
_atom_site_fract_x
_atom_site_fract_y
_atom_site_fract_z
_atom_site_U_iso_or_equiv
_atom_site_adp_type
_atom_site_occupancy
_atom_site_site_symmetry_order
_atom_site_calc_flag
_atom_site_refinement_flags_posn
_atom_site_refinement_flags_adp
I4 I 1.55718(15) 0.75110(8) 1.85037(14) 0.0292(4) Uani 1 1 d . .
I1 I 1.48605(17) 0.96434(8) 1.61820(18) 0.0376(4) Uani 1 1 d . .
I3 I 1.99529(16) 0.83805(7) 1.62803(16) 0.0345(4) Uani 1 1 d . .
I2 I 2.05196(16) 1.04882(9) 1.86878(15) 0.0331(4) Uani 1 1 d . .
Cu4 Cu 1.7683(3) 0.71858(16) 1.6455(2) 0.0281(6) Uani 1 1 d . .
Cu2 Cu 1.7321(3) 1.15390(17) 2.0133(3) 0.0249(5) Uani 1 1 d . .
Cu1 Cu 1.2606(3) 1.07882(15) 1.6548(3) 0.0281(6) Uani 1 1 d . .
Cu3 Cu 1.8549(3) 0.97436(17) 1.6098(3) 0.0328(6) Uani 1 1 d . .
Cu5 Cu 1.3582(3) 0.82665(17) 1.5905(3) 0.0341(7) Uani 1 1 d . .
N4 N 1.0492(19) 1.0861(9) 1.4531(16) 0.019(3) Uani 1 1 d . .
N8 N 1.4468(18) 1.1672(10) 1.6803(15) 0.018(3) Uani 1 1 d . U
N7 N 1.596(2) 1.1894(9) 1.7996(16) 0.023(3) Uani 1 1 d . .
N6 N 1.906(2) 1.2427(11) 1.9932(16) 0.034(4) Uani 1 1 d . .
C6 C 1.672(2) 1.2483(12) 1.750(2) 0.028(4) Uani 1 1 d . .
C5 C 1.821(3) 1.2909(13) 1.861(2) 0.047(5) Uani 1 1 d D U
H5 H 1.7432 1.3263 1.9088 0.056 Uiso 1 1 calc R U
N10 N 1.585(2) 1.2660(11) 1.6003(17) 0.029(4) Uani 1 1 d . .
N9 N 1.4410(19) 1.2131(9) 1.5612(16) 0.021(3) Uani 1 1 d . .
C1 C 0.598(3) 0.9439(11) 1.181(3) 0.048(6) Uani 1 1 d . .
H1A H 0.6139 0.9250 1.2881 0.072 Uiso 1 1 calc R U
H1B H 0.4746 0.9271 1.1188 0.072 Uiso 1 1 calc R U
H1C H 0.7023 0.9258 1.1349 0.072 Uiso 1 1 calc R U
N3 N 1.0398(17) 1.1320(10) 1.3353(15) 0.016(3) Uani 1 1 d . U
N5 N 0.8938(19) 1.0393(10) 1.4225(16) 0.020(3) Uani 1 1 d . U
N2 N 0.8796(18) 1.1166(9) 1.2248(15) 0.016(3) Uani 1 1 d . .
C3 C 0.794(2) 1.0597(11) 1.2808(17) 0.017(4) Uani 1 1 d . .
C2 C 0.602(2) 1.0289(9) 1.1851(17) 0.016(3) Uani 1 1 d . U
H2 H 0.4945 1.0468 1.2326 0.020 Uiso 1 1 calc R U
N1 N 0.5776(18) 1.0602(9) 1.0250(16) 0.021(3) Uani 1 1 d . U
C4 C 1.965(5) 1.341(2) 1.806(4) 0.107(12) Uiso 1 1 d D .

loop_
_atom_site_aniso_label
_atom_site_aniso_U_11
_atom_site_aniso_U_22
_atom_site_aniso_U_33
_atom_site_aniso_U_23
_atom_site_aniso_U_13
_atom_site_aniso_U_12
I4 0.0207(5) 0.0453(10) 0.0234(6) 0.0056(6) 0.0084(5) 0.0040(6)
I1 0.0208(6) 0.0275(9) 0.0672(10) -0.0119(7) 0.0153(6) -0.0026(6)
I3 0.0203(6) 0.0276(9) 0.0576(9) 0.0120(7) 0.0129(6) 0.0033(6)
I2 0.0227(6) 0.0509(10) 0.0269(6) -0.0115(6) 0.0076(5) -0.0061(7)
Cu4 0.0222(11) 0.0359(16) 0.0219(11) -0.0072(11) -0.0050(9) 0.0103(11)
Cu2 0.0240(10) 0.0309(11) 0.0150(9) 0.0063(8) -0.0066(7) -0.0074(8)
Cu1 0.0204(11) 0.0337(15) 0.0253(12) 0.0072(11) -0.0057(9) -0.0054(11)
Cu3 0.0280(13) 0.0355(17) 0.0339(13) 0.0093(12) 0.0040(10) -0.0037(13)
Cu5 0.0326(13) 0.0345(18) 0.0343(13) -0.0124(12) 0.0052(11) 0.0034(13)
N4 0.019(7) 0.022(9) 0.018(7) 0.006(7) 0.007(6) -0.009(7)
N8 0.019(5) 0.022(6) 0.011(5) 0.002(5) -0.003(4) -0.002(4)
N7 0.032(8) 0.018(9) 0.017(7) 0.006(7) 0.001(6) -0.003(7)
N6 0.033(8) 0.046(11) 0.019(7) 0.015(8) -0.004(6) -0.024(8)
C6 0.033(9) 0.027(12) 0.020(9) 0.005(9) -0.005(7) 0.002(9)
C5 0.050(7) 0.043(7) 0.042(7) 0.004(5) -0.004(5) -0.008(5)
N10 0.025(7) 0.031(10) 0.025(8) 0.010(7) -0.010(6) -0.006(7)
N9 0.015(7) 0.016(9) 0.026(8) 0.010(7) -0.006(6) 0.000(7)
C1 0.051(12) 0.032(12) 0.050(13) 0.005(10) -0.015(10) -0.030(10)
N3 0.015(5) 0.023(6) 0.009(5) -0.003(4) -0.001(4) -0.003(4)
N5 0.020(5) 0.019(6) 0.021(5) 0.008(5) 0.001(4) -0.003(5)
N2 0.013(6) 0.027(9) 0.007(6) 0.001(6) -0.004(5) -0.002(6)
C3 0.011(7) 0.026(11) 0.012(7) -0.001(7) -0.004(6) -0.008(7)
C2 0.015(5) 0.017(5) 0.015(5) 0.003(5) -0.001(4) -0.006(4)
N1 0.024(5) 0.021(6) 0.015(5) 0.003(5) -0.004(4) -0.007(5)

loop_
_atom_type_symbol
_atom_type_description
_atom_type_scat_dispersion_real
_atom_type_scat_dispersion_imag
_atom_type_scat_source
C C 0.0033 0.0016 'International Tables Vol C Tables 4.2.6.8 and 6.1.1.4'
H H 0.0000 0.0000 'International Tables Vol C Tables 4.2.6.8 and 6.1.1.4'
N N 0.0061 0.0033 'International Tables Vol C Tables 4.2.6.8 and 6.1.1.4'
Cu Cu 0.3201 1.2651 'International Tables Vol C Tables 4.2.6.8 and 6.1.1.4'
I I -0.4742 1.8119 'International Tables Vol C Tables 4.2.6.8 and 6.1.1.4'

loop_
_geom_angle_atom_site_label_1
_geom_angle_atom_site_label_2
_geom_angle_atom_site_label_3
_geom_angle
_geom_angle_site_symmetry_1
_geom_angle_site_symmetry_3
Cu4 I4 Cu5 79.56(8) . .
Cu4 I4 Cu2 130.37(10) . 2_849
Cu5 I4 Cu2 109.20(8) . 2_849
Cu3 I1 Cu5 112.63(11) . .
Cu3 I1 Cu1 124.82(10) . .
Cu5 I1 Cu1 122.55(9) . .
Cu3 I3 Cu5 115.07(11) . 1_655
Cu3 I3 Cu4 121.58(9) . .
Cu5 I3 Cu4 122.89(9) 1_655 .
Cu1 I2 Cu3 77.63(8) 1_655 .
N3 Cu4 N9 111.8(6) 2_848 2_848
N3 Cu4 I4 125.3(4) 2_848 .
N9 Cu4 I4 101.2(4) 2_848 .
N3 Cu4 I3 102.7(4) 2_848 .
N9 Cu4 I3 108.1(5) 2_848 .
I4 Cu4 I3 106.85(10) . .
N7 Cu2 N2 177.5(6) . 1_656
N7 Cu2 N1 98.9(6) . 1_656
N2 Cu2 N1 81.7(6) 1_656 1_656
N7 Cu2 N6 81.4(6) . .
N2 Cu2 N6 97.8(6) 1_656 .
N1 Cu2 N6 174.7(8) 1_656 .
N7 Cu2 I4 87.0(4) . 2_859
N2 Cu2 I4 95.4(4) 1_656 2_859
N1 Cu2 I4 92.6(4) 1_656 2_859
N6 Cu2 I4 92.7(5) . 2_859
N8 Cu1 N4 112.1(6) . .
N8 Cu1 I2 121.4(4) . 1_455
N4 Cu1 I2 101.5(4) . 1_455
N8 Cu1 I1 103.2(4) . .
N4 Cu1 I1 107.0(5) . .
I2 Cu1 I1 111.09(11) 1_455 .
N5 Cu3 I1 111.0(4) 1_655 .
N5 Cu3 I3 117.5(5) 1_655 .
I1 Cu3 I3 107.23(11) . .
N5 Cu3 I2 103.9(5) 1_655 .
I1 Cu3 I2 110.18(10) . .
I3 Cu3 I2 106.78(10) . .
N10 Cu5 I1 116.4(5) 2_848 .
N10 Cu5 I3 119.3(4) 2_848 1_455
I1 Cu5 I3 103.68(10) . 1_455
N10 Cu5 I4 103.9(5) 2_848 .
I1 Cu5 I4 106.62(9) . .
I3 Cu5 I4 105.95(10) 1_455 .
N3 N4 N5 109.5(13) . .
N3 N4 Cu1 128.0(11) . .
N5 N4 Cu1 122.5(11) . .
N9 N8 N7 107.6(14) . .
N9 N8 Cu1 119.5(10) . .
N7 N8 Cu1 132.9(11) . .
C6 N7 N8 106.7(14) . .
C6 N7 Cu2 114.7(12) . .
N8 N7 Cu2 138.4(12) . .
C5 N6 Cu2 112.3(11) . .
N7 C6 N10 112.2(17) . .
N7 C6 C5 119.3(16) . .
N10 C6 C5 128.2(19) . .
N6 C5 C6 108.7(17) . .
N6 C5 C4 114(2) . .
C6 C5 C4 122(2) . .
C6 N10 N9 103.5(16) . .
C6 N10 Cu5 139.4(13) . 2_858
N9 N10 Cu5 114.9(10) . 2_858
N8 N9 N10 110.0(13) . .
N8 N9 Cu4 127.4(11) . 2_858
N10 N9 Cu4 122.2(11) . 2_858
N4 N3 N2 108.8(14) . .
N4 N3 Cu4 119.7(10) . 2_858
N2 N3 Cu4 131.0(12) . 2_858
C3 N5 N4 104.7(14) . .
C3 N5 Cu3 138.6(12) . 1_455
N4 N5 Cu3 115.6(10) . 1_455
C3 N2 N3 106.0(13) . .
C3 N2 Cu2 113.6(10) . 1_454
N3 N2 Cu2 140.3(12) . 1_454
N2 C3 N5 111.0(14) . .
N2 C3 C2 119.9(14) . .
N5 C3 C2 129.1(15) . .
N1 C2 C1 111.4(15) . .
N1 C2 C3 106.4(12) . .
C1 C2 C3 112.5(14) . .
C2 N1 Cu2 114.3(10) . 1_454

loop_
_geom_bond_atom_site_label_1
_geom_bond_atom_site_label_2
_geom_bond_distance
_geom_bond_site_symmetry_2
I4 Cu4 2.591(2) .
I4 Cu5 2.720(3) .
I4 Cu2 3.076(3) 2_849
I1 Cu3 2.599(2) .
I1 Cu5 2.604(3) .
I1 Cu1 2.636(3) .
I3 Cu3 2.611(3) .
I3 Cu5 2.631(3) 1_655
I3 Cu4 2.678(3) .
I2 Cu1 2.632(2) 1_655
I2 Cu3 2.701(3) .
Cu4 N3 2.027(16) 2_848
Cu4 N9 2.047(13) 2_848
Cu2 N7 1.982(14) .
Cu2 N2 2.001(13) 1_656
Cu2 N1 2.002(15) 1_656
Cu2 N6 2.024(16) .
Cu2 I4 3.076(3) 2_859
Cu1 N8 2.025(16) .
Cu1 N4 2.027(14) .
Cu1 I2 2.632(2) 1_455
Cu3 N5 2.046(15) 1_655
Cu5 N10 2.071(16) 2_848
Cu5 I3 2.631(3) 1_455
N4 N3 1.29(2) .
N4 N5 1.349(19) .
N8 N9 1.30(2) .
N8 N7 1.354(19) .
N7 C6 1.29(2) .
N6 C5 1.45(3) .
C6 N10 1.33(2) .
C6 C5 1.47(3) .
C5 C4 1.49(2) .
N10 N9 1.37(2) .
N10 Cu5 2.071(16) 2_858
N9 Cu4 2.047(13) 2_858
C1 C2 1.51(2) .
N3 N2 1.332(17) .
N3 Cu4 2.027(16) 2_858
N5 C3 1.32(2) .
N5 Cu3 2.046(14) 1_455
N2 C3 1.32(2) .
N2 Cu2 2.001(13) 1_454
C3 C2 1.521(19) .
C2 N1 1.46(2) .
N1 Cu2 2.002(15) 1_454
